data_4130144
loop_
_publ_author_name
'Ziegler, Micah S.'
'Levine, Daniel S.'
'Lakshmi, K. V.'
'Tilley, T. Don'

_publ_section_title
;
 Aryl Group Transfer from Tetraarylborato Anions to an Electrophilic
 Dicopper(I) Center and Mixed-Valence \m-Aryl Dicopper(I,II) Complexes.
;
_journal_issue 20
_journal_name_full 'Journal of the American Chemical Society'
_journal_page_first 6484
_journal_page_last 6491
_journal_paper_doi 10.1021/jacs.6b00802
_journal_volume 138
_journal_year 2016
_chemical_formula_moiety 'C36 H25 Cu2 F2 N6, C24 H20 B, 3(C6 H4 F2)'
_chemical_formula_sum 'C78 H57 B Cu2 F8 N6'
_chemical_formula_weight 1368.18
_chemical_name_common '[Cu2(Ph)DPFN]BPh4,3(o-C6H4F2)'
_space_group_crystal_system triclinic
_space_group_IT_number 2
_space_group_name_Hall '-P 1'
_space_group_name_H-M_alt 'P -1'
_atom_sites_solution_hydrogens geom
_atom_sites_solution_primary iterative
_atom_sites_solution_secondary difmap
_audit_creation_method SHELXL-2014/7
_cell_angle_alpha 87.5830(10)
_cell_angle_beta 76.6040(10)
_cell_angle_gamma 75.1680(10)
_cell_formula_units_Z 2
_cell_length_a 9.9438(3)
_cell_length_b 16.1553(5)
_cell_length_c 20.9439(6)
_cell_measurement_reflns_used 9476
_cell_measurement_temperature 100(2)
_cell_measurement_theta_max 25.41
_cell_measurement_theta_min 2.41
_cell_volume 3163.41(17)
_computing_cell_refinement 'Bruker APEX2 v. 2014.1-1'
_computing_data_collection 'Bruker APEX2 v. 2014.1-1'
_computing_data_reduction 'Bruker APEX2 v. 2014.1-1'
_computing_molecular_graphics ORTEP-32
_computing_publication_material WinGX
_computing_structure_refinement 'SHELXL-2014/7 (Sheldrick, 2014)'
_computing_structure_solution 'SUPERFLIP-04/17/13 (Palatinus&Chapuis 2007)'
_diffrn_ambient_temperature 100(2)
_diffrn_detector_area_resol_mean 8.366
_diffrn_measured_fraction_theta_full 0.990
_diffrn_measured_fraction_theta_max 0.980
_diffrn_measurement_device_type 'Bruker APEX-II CCD'
_diffrn_measurement_method 'phi and omega scans'
_diffrn_radiation_type MoK\a
_diffrn_radiation_wavelength 0.71073
_diffrn_reflns_av_R_equivalents 0.0318
_diffrn_reflns_av_unetI/netI 0.0232
_diffrn_reflns_Laue_measured_fraction_full 0.990
_diffrn_reflns_Laue_measured_fraction_max 0.980
_diffrn_reflns_limit_h_max 11
_diffrn_reflns_limit_h_min -11
_diffrn_reflns_limit_k_max 19
_diffrn_reflns_limit_k_min -19
_diffrn_reflns_limit_l_max 25
_diffrn_reflns_limit_l_min -25
_diffrn_reflns_number 75850
_diffrn_reflns_point_group_measured_fraction_full 0.990
_diffrn_reflns_point_group_measured_fraction_max 0.980
_diffrn_reflns_theta_full 25.000
_diffrn_reflns_theta_max 25.443
_diffrn_reflns_theta_min 1.629
_diffrn_source 'microfocus sealed tube'
_exptl_absorpt_coefficient_mu 0.748
_exptl_absorpt_correction_T_max 0.8129
_exptl_absorpt_correction_T_min 0.7638
_exptl_absorpt_correction_type multi-scan
_exptl_absorpt_process_details SADABS
_exptl_crystal_colour orange
_exptl_crystal_density_diffrn 1.436
_exptl_crystal_description plate
_exptl_crystal_F_000 1404
_exptl_crystal_size_max 0.120
_exptl_crystal_size_mid 0.110
_exptl_crystal_size_min 0.020
_refine_diff_density_max 1.575
_refine_diff_density_min -0.656
_refine_diff_density_rms 0.062
_refine_ls_extinction_method none
_refine_ls_goodness_of_fit_ref 1.022
_refine_ls_hydrogen_treatment constr
_refine_ls_matrix_type full
_refine_ls_number_parameters 939
_refine_ls_number_reflns 11471
_refine_ls_number_restraints 0
_refine_ls_restrained_S_all 1.022
_refine_ls_R_factor_all 0.0468
_refine_ls_R_factor_gt 0.0398
_refine_ls_shift/su_max 0.002
_refine_ls_shift/su_mean 0.000
_refine_ls_structure_factor_coef Fsqd
_refine_ls_weighting_details 'w=1/[\s^2^(Fo^2^)+(0.0432P)^2^+4.9498P] where P=(Fo^2^+2Fc^2^)/3'
_refine_ls_weighting_scheme calc
_refine_ls_wR_factor_gt 0.0982
_refine_ls_wR_factor_ref 0.1030
_reflns_Friedel_coverage 0.000
_reflns_number_gt 10017
_reflns_number_total 11471
_reflns_threshold_expression 'I > 2\s(I)'
_cod_data_source_file ja6b00802_si_002.cif
_cod_data_source_block shelx2
_cod_database_code 4130144
_shelx_shelxl_version_number 2014/7
_shelx_space_group_comment
;
The symmetry employed for this shelxl refinement is uniquely defined
by the following loop, which should always be used as a source of
symmetry information in preference to the above space-group names.
They are only intended as comments.
;
_shelx_estimated_absorpt_t_min 0.916
_shelx_estimated_absorpt_t_max 0.985

loop_
_space_group_symop_operation_xyz
'x, y, z'
'-x, -y, -z'

loop_
_atom_site_label
_atom_site_type_symbol
_atom_site_fract_x
_atom_site_fract_y
_atom_site_fract_z
_atom_site_U_iso_or_equiv
_atom_site_adp_type
_atom_site_occupancy
_atom_site_site_symmetry_order
_atom_site_calc_flag
_atom_site_refinement_flags_posn
_atom_site_refinement_flags_adp
_atom_site_refinement_flags_occupancy
_atom_site_disorder_assembly
_atom_site_disorder_group
C1 C 0.7755(2) 0.86446(15) 0.31401(11) 0.0185(5) Uani 1 1 d . . . . .
C2 C 0.6554(3) 0.93008(15) 0.34305(12) 0.0210(5) Uani 1 1 d . . . . .
H2 H 0.6666 0.9799 0.3616 0.025 Uiso 1 1 calc R U . . .
C3 C 0.5230(3) 0.92036(15) 0.34390(12) 0.0225(5) Uani 1 1 d . . . . .
H3 H 0.4402 0.9630 0.3639 0.027 Uiso 1 1 calc R U . . .
C4 C 0.5097(2) 0.84653(15) 0.31480(11) 0.0198(5) Uani 1 1 d . . . . .
C5 C 0.3774(3) 0.83081(16) 0.31290(12) 0.0232(5) Uani 1 1 d . . . . .
H5 H 0.2904 0.8702 0.3329 0.028 Uiso 1 1 calc R U . . .
C6 C 0.3755(3) 0.75847(16) 0.28207(12) 0.0229(5) Uani 1 1 d . . . . .
H6 H 0.2876 0.7470 0.2800 0.027 Uiso 1 1 calc R U . . .
C7 C 0.5067(2) 0.70118(14) 0.25340(11) 0.0176(5) Uani 1 1 d . . . . .
C8 C 0.6357(2) 0.78521(14) 0.28551(11) 0.0175(5) Uani 1 1 d . . . . .
C9 C 0.9254(2) 0.86972(14) 0.31643(12) 0.0187(5) Uani 1 1 d . . . . .
C10 C 0.9923(2) 0.79683(15) 0.35710(11) 0.0190(5) Uani 1 1 d . . . . .
C11 C 1.0075(3) 0.81306(18) 0.41903(13) 0.0317(6) Uani 1 1 d . . . . .
H11 H 0.9761 0.8694 0.4374 0.038 Uiso 1 1 calc R U . . .
C12 C 1.0697(5) 0.7448(2) 0.45317(15) 0.0516(9) Uani 1 1 d . . . . .
H12 H 1.0804 0.7533 0.4961 0.062 Uiso 1 1 calc R U . . .
C13 C 1.1163(4) 0.66411(19) 0.42452(15) 0.0465(9) Uani 1 1 d . . . . .
H13 H 1.1621 0.6168 0.4469 0.056 Uiso 1 1 calc R U . . .
C14 C 1.0953(3) 0.65318(16) 0.36293(13) 0.0264(6) Uani 1 1 d . . . . .
H14 H 1.1270 0.5974 0.3435 0.032 Uiso 1 1 calc R U . . .
C15 C 1.0239(2) 0.87337(14) 0.24896(11) 0.0176(5) Uani 1 1 d . . . . .
C16 C 1.0862(3) 0.94141(16) 0.23297(13) 0.0245(5) Uani 1 1 d . . . . .
H16 H 1.0642 0.9884 0.2626 0.029 Uiso 1 1 calc R U . . .
C17 C 1.1813(3) 0.93923(17) 0.17271(14) 0.0317(6) Uani 1 1 d . . . . .
H17 H 1.2258 0.9848 0.1604 0.038 Uiso 1 1 calc R U . . .
C18 C 1.2104(3) 0.86974(17) 0.13084(13) 0.0304(6) Uani 1 1 d . . . . .
H18 H 1.2761 0.8664 0.0895 0.036 Uiso 1 1 calc R U . . .
C19 C 1.1421(3) 0.80521(16) 0.15013(12) 0.0232(5) Uani 1 1 d . . . . .
H19 H 1.1616 0.7579 0.1210 0.028 Uiso 1 1 calc R U . . .
C20 C 0.5084(2) 0.62158(15) 0.21571(12) 0.0206(5) Uani 1 1 d . . . . .
C21 C 0.5765(3) 0.53633(15) 0.24420(12) 0.0219(5) Uani 1 1 d . . . . .
C22 C 0.5003(3) 0.47554(16) 0.26213(14) 0.0298(6) Uani 1 1 d . . . . .
H22 H 0.4025 0.4874 0.2607 0.036 Uiso 1 1 calc R U . . .
C23 C 0.5696(3) 0.39677(17) 0.28226(15) 0.0346(7) Uani 1 1 d . . . . .
H23 H 0.5201 0.3533 0.2940 0.042 Uiso 1 1 calc R U . . .
C24 C 0.7105(3) 0.38161(16) 0.28527(14) 0.0303(6) Uani 1 1 d . . . . .
H24 H 0.7598 0.3279 0.2990 0.036 Uiso 1 1 calc R U . . .
C25 C 0.7783(3) 0.44643(16) 0.26779(13) 0.0255(5) Uani 1 1 d . . . . .
H25 H 0.8752 0.4365 0.2705 0.031 Uiso 1 1 calc R U . . .
C26 C 0.5787(3) 0.62695(14) 0.14296(12) 0.0206(5) Uani 1 1 d . . . . .
C27 C 0.4994(3) 0.63553(16) 0.09572(13) 0.0277(6) Uani 1 1 d . . . . .
H27 H 0.3999 0.6392 0.1076 0.033 Uiso 1 1 calc R U . . .
C28 C 0.5688(3) 0.63869(19) 0.03079(14) 0.0353(7) Uani 1 1 d . . . . .
H28 H 0.5173 0.6452 -0.0028 0.042 Uiso 1 1 calc R U . . .
C29 C 0.7139(3) 0.6323(2) 0.01518(14) 0.0356(7) Uani 1 1 d . . . . .
H29 H 0.7639 0.6336 -0.0292 0.043 Uiso 1 1 calc R U . . .
C30 C 0.7846(3) 0.62401(17) 0.06540(13) 0.0292(6) Uani 1 1 d . . . . .
H30 H 0.8844 0.6197 0.0545 0.035 Uiso 1 1 calc R U . . .
C31 C 1.0306(2) 0.59066(15) 0.19381(12) 0.0193(5) Uani 1 1 d . . . . .
C32 C 1.0901(3) 0.51959(15) 0.22924(13) 0.0236(5) Uani 1 1 d . . . . .
H32 H 1.0448 0.5147 0.2740 0.028 Uiso 1 1 calc R U . . .
C33 C 1.2118(3) 0.45659(16) 0.20158(15) 0.0308(6) Uani 1 1 d . . . . .
H33 H 1.2473 0.4098 0.2273 0.037 Uiso 1 1 calc R U . . .
C34 C 1.2811(3) 0.46175(18) 0.13711(16) 0.0368(7) Uani 1 1 d . . . . .
H34 H 1.3652 0.4192 0.1184 0.044 Uiso 1 1 calc R U . . .
C35 C 1.2277(3) 0.52923(19) 0.09988(14) 0.0328(6) Uani 1 1 d . . . . .
H35 H 1.2743 0.5328 0.0552 0.039 Uiso 1 1 calc R U . . .
C36 C 1.1056(3) 0.59210(16) 0.12765(13) 0.0238(5) Uani 1 1 d . . . . .
H36 H 1.0711 0.6381 0.1011 0.029 Uiso 1 1 calc R U . . .
C37 C 0.1772(3) 0.11362(15) 0.38993(12) 0.0222(5) Uani 1 1 d . . . . .
C38 C 0.2796(3) 0.12774(18) 0.42207(15) 0.0330(6) Uani 1 1 d . . . . .
H38 H 0.3172 0.1761 0.4103 0.040 Uiso 1 1 calc R U . . .
C39 C 0.3278(3) 0.0743(2) 0.47002(15) 0.0394(8) Uani 1 1 d . . . . .
H39 H 0.3969 0.0868 0.4902 0.047 Uiso 1 1 calc R U . . .
C40 C 0.2767(3) 0.00342(19) 0.48868(13) 0.0319(6) Uani 1 1 d . . . . .
H40 H 0.3086 -0.0328 0.5220 0.038 Uiso 1 1 calc R U . . .
C41 C 0.1781(3) -0.01379(17) 0.45792(12) 0.0262(6) Uani 1 1 d . . . . .
H41 H 0.1423 -0.0628 0.4698 0.031 Uiso 1 1 calc R U . . .
C42 C 0.1303(3) 0.04017(16) 0.40959(12) 0.0218(5) Uani 1 1 d . . . . .
H42 H 0.0628 0.0263 0.3891 0.026 Uiso 1 1 calc R U . . .
C43 C -0.0245(3) 0.16544(15) 0.31656(13) 0.0257(6) Uani 1 1 d . . . . .
C44 C -0.1437(3) 0.15943(16) 0.36652(15) 0.0307(6) Uani 1 1 d . . . . .
H44 H -0.1366 0.1599 0.4110 0.037 Uiso 1 1 calc R U . . .
C45 C -0.2719(3) 0.15278(17) 0.35322(17) 0.0387(7) Uani 1 1 d . . . . .
H45 H -0.3498 0.1494 0.3885 0.046 Uiso 1 1 calc R U . . .
C46 C -0.2867(3) 0.15100(18) 0.28930(19) 0.0441(8) Uani 1 1 d . . . . .
H46 H -0.3738 0.1463 0.2802 0.053 Uiso 1 1 calc R U . . .
C47 C -0.1721(3) 0.15615(18) 0.23912(17) 0.0411(7) Uani 1 1 d . . . . .
H47 H -0.1799 0.1547 0.1948 0.049 Uiso 1 1 calc R U . . .
C48 C -0.0449(3) 0.16351(16) 0.25258(15) 0.0314(6) Uani 1 1 d . . . . .
H48 H 0.0317 0.1674 0.2168 0.038 Uiso 1 1 calc R U . . .
C49 C 0.2507(3) 0.16033(17) 0.26428(13) 0.0268(6) Uani 1 1 d . . . . .
C50 C 0.3465(3) 0.08050(19) 0.24789(14) 0.0345(6) Uani 1 1 d . . . . .
H50 H 0.3404 0.0348 0.2776 0.041 Uiso 1 1 calc R U . . .
C51 C 0.4514(3) 0.0652(2) 0.18927(16) 0.0483(9) Uani 1 1 d . . . . .
H51 H 0.5152 0.0101 0.1801 0.058 Uiso 1 1 calc R U . . .
C52 C 0.4626(4) 0.1295(2) 0.14476(16) 0.0498(9) Uani 1 1 d . . . . .
H52 H 0.5350 0.1196 0.1053 0.060 Uiso 1 1 calc R U . . .
C53 C 0.3671(4) 0.2086(2) 0.15824(15) 0.0470(8) Uani 1 1 d . . . . .
H53 H 0.3718 0.2533 0.1275 0.056 Uiso 1 1 calc R U . . .
C54 C 0.2642(3) 0.22297(19) 0.21668(14) 0.0376(7) Uani 1 1 d . . . . .
H54 H 0.1996 0.2780 0.2248 0.045 Uiso 1 1 calc R U . . .
C55 C 0.0969(3) 0.27855(16) 0.35850(12) 0.0287(6) Uani 1 1 d . . . . .
C56 C 0.2102(4) 0.3158(2) 0.35638(15) 0.0459(8) Uani 1 1 d . . . . .
H56 H 0.3039 0.2852 0.3350 0.055 Uiso 1 1 calc R U . . .
C57 C 0.1917(5) 0.3960(2) 0.38430(16) 0.0667(13) Uani 1 1 d . . . . .
H57 H 0.2720 0.4183 0.3825 0.080 Uiso 1 1 calc R U . . .
C58 C 0.0572(6) 0.4427(2) 0.41439(15) 0.0700(15) Uani 1 1 d . . . . .
H58 H 0.0442 0.4969 0.4342 0.084 Uiso 1 1 calc R U . . .
C59 C -0.0579(5) 0.41023(19) 0.41548(14) 0.0541(11) Uani 1 1 d . . . . .
H59 H -0.1516 0.4429 0.4349 0.065 Uiso 1 1 calc R U . . .
C60 C -0.0379(3) 0.32904(16) 0.38807(13) 0.0336(7) Uani 1 1 d . . . . .
H60 H -0.1192 0.3077 0.3897 0.040 Uiso 1 1 calc R U . . .
C70 C 0.7793(3) 0.3611(2) 0.07171(15) 0.0434(8) Uani 1 1 d . . . . .
C71 C 0.8639(4) 0.3876(2) 0.10539(16) 0.0477(8) Uani 1 1 d . . . . .
H71 H 0.8358 0.4438 0.1239 0.057 Uiso 1 1 calc R U . . .
C72 C 0.9907(4) 0.3318(2) 0.11213(15) 0.0449(8) Uani 1 1 d . . . . .
H72 H 1.0487 0.3489 0.1366 0.054 Uiso 1 1 calc R U . . .
C73 C 1.0326(3) 0.2516(2) 0.08355(15) 0.0425(7) Uani 1 1 d . . . . .
H73 H 1.1199 0.2134 0.0881 0.051 Uiso 1 1 calc R U . . .
C74 C 0.9484(4) 0.2264(2) 0.04819(16) 0.0445(8) Uani 1 1 d . . . . .
H74 H 0.9778 0.1713 0.0277 0.053 Uiso 1 1 calc R U . . .
C75 C 0.8223(4) 0.2817(2) 0.04314(15) 0.0428(7) Uani 1 1 d . . . . .
C76 C 0.3020(4) 0.0467(2) 0.98232(19) 0.0557(10) Uani 1 1 d . . . . .
C77 C 0.3596(4) 0.1133(2) 0.96081(17) 0.0497(8) Uani 1 1 d . . . . .
H77 H 0.4236 0.1295 0.9822 0.060 Uiso 0.786(6) 1 calc R U P . .
C78 C 0.3224(4) 0.1564(2) 0.90728(17) 0.0545(9) Uani 1 1 d . . . . .
H78 H 0.3652 0.2012 0.8898 0.065 Uiso 1 1 calc R U . . .
C79 C 0.2265(4) 0.1363(3) 0.87896(19) 0.0612(11) Uani 1 1 d . . . . .
H79 H 0.1971 0.1700 0.8440 0.073 Uiso 1 1 calc R U . . .
C80 C 0.1709(4) 0.0687(3) 0.8993(2) 0.0686(12) Uani 1 1 d . . . . .
H80 H 0.1063 0.0536 0.8777 0.082 Uiso 1 1 calc R U . . .
C81 C 0.2091(4) 0.0228(2) 0.9515(2) 0.0629(11) Uani 1 1 d . . . . .
H81 H 0.1720 -0.0250 0.9664 0.075 Uiso 0.214(6) 1 calc R U P . .
B1 B 0.1239(3) 0.17895(17) 0.33205(14) 0.0232(6) Uani 1 1 d . . . . .
N1 N 0.7681(2) 0.79428(12) 0.28594(9) 0.0177(4) Uani 1 1 d . . . . .
N2 N 0.6325(2) 0.71281(12) 0.25476(10) 0.0176(4) Uani 1 1 d . . . . .
N3 N 1.0318(2) 0.71829(12) 0.32942(10) 0.0188(4) Uani 1 1 d . . . . .
N4 N 1.0498(2) 0.80644(12) 0.20804(10) 0.0181(4) Uani 1 1 d . . . . .
N5 N 0.7138(2) 0.52321(12) 0.24706(10) 0.0217(4) Uani 1 1 d . . . . .
N6 N 0.7194(2) 0.62180(13) 0.12868(10) 0.0222(4) Uani 1 1 d . . . . .
F1 F 0.90978(15) 0.94585(8) 0.34923(7) 0.0236(3) Uani 1 1 d . . . . .
F2 F 0.36652(14) 0.62287(9) 0.21950(7) 0.0246(3) Uani 1 1 d . . . . .
F3 F 0.6527(2) 0.41342(15) 0.06546(11) 0.0680(6) Uani 1 1 d . . . . .
F4 F 0.7366(2) 0.25825(16) 0.00895(11) 0.0688(6) Uani 1 1 d . . . . .
F7 F 0.3414(3) -0.0001(2) 1.03109(15) 0.1092(11) Uani 1 1 d . . . . .
Cu1 Cu 0.95737(3) 0.70391(2) 0.24360(2) 0.01684(8) Uani 1 1 d . . . . .
Cu2 Cu 0.81557(3) 0.62177(2) 0.21035(2) 0.01819(8) Uani 1 1 d . . . . .
F5 F 0.5879(7) 0.4048(6) 0.5834(5) 0.120(4) Uani 0.432(6) 1 d . . P A 1
F6 F 0.6769(6) 0.2565(5) 0.5130(4) 0.121(4) Uani 0.432(6) 1 d . . P A 1
C82 C 0.4896(13) 0.3681(8) 0.5711(5) 0.048(3) Uani 0.432(6) 1 d . . P A 1
C83 C 0.372(3) 0.4183(12) 0.5894(11) 0.079(8) Uani 0.432(6) 1 d . . P A 1
H83 H 0.3495 0.4778 0.5993 0.095 Uiso 0.432(6) 1 calc R U P A 1
C84 C 0.282(3) 0.3646(9) 0.5919(12) 0.084(10) Uani 0.432(6) 1 d . . P A 1
H84 H 0.1971 0.3748 0.6259 0.100 Uiso 0.432(6) 1 calc R U P A 1
C85 C 0.3069(16) 0.2960(13) 0.5474(8) 0.048(4) Uani 0.432(6) 1 d . . P A 1
H85 H 0.2294 0.2792 0.5371 0.057 Uiso 0.432(6) 1 calc R U P A 1
C86 C 0.4430(9) 0.2549(6) 0.5198(4) 0.043(2) Uani 0.432(6) 1 d . . P A 1
H86 H 0.4689 0.2042 0.4936 0.051 Uiso 0.432(6) 1 calc R U P A 1
C87 C 0.5350(8) 0.2922(5) 0.5331(4) 0.045(2) Uani 0.432(6) 1 d . . P A 1
F5A F 0.5614(11) 0.4626(6) 0.5561(7) 0.222(7) Uani 0.568(6) 1 d . . P A 2
F6A F 0.6329(8) 0.3758(9) 0.4536(5) 0.261(7) Uani 0.568(6) 1 d . . P A 2
C82A C 0.4871(11) 0.4072(7) 0.5503(6) 0.064(3) Uani 0.568(6) 1 d . . P A 2
C83A C 0.3504(15) 0.3929(10) 0.5975(5) 0.053(4) Uani 0.568(6) 1 d . . P A 2
H83A H 0.3197 0.4151 0.6412 0.064 Uiso 0.568(6) 1 calc R U P A 2
C84A C 0.272(2) 0.3438(16) 0.5710(7) 0.093(8) Uani 0.568(6) 1 d . . P A 2
H84A H 0.1759 0.3464 0.5928 0.112 Uiso 0.568(6) 1 calc R U P A 2
C85A C 0.324(2) 0.3006(11) 0.5233(13) 0.131(9) Uani 0.568(6) 1 d . . P A 2
H85A H 0.2822 0.2578 0.5125 0.157 Uiso 0.568(6) 1 calc R U P A 2
C86A C 0.4448(16) 0.3145(9) 0.4845(7) 0.117(5) Uani 0.568(6) 1 d . . P A 2
H86A H 0.4779 0.2853 0.4432 0.141 Uiso 0.568(6) 1 calc R U P A 2
C87A C 0.5206(7) 0.3635(7) 0.4975(4) 0.077(3) Uani 0.568(6) 1 d . . P A 2
F8 F 0.1617(3) -0.04614(18) 0.9725(2) 0.0849(14) Uani 0.786(6) 1 d . . P B 3
F8A F 0.4789(13) 0.1322(8) 0.9834(5) 0.077(4) Uani 0.214(6) 1 d . . P B 4

loop_
_atom_site_aniso_label
_atom_site_aniso_U_11
_atom_site_aniso_U_22
_atom_site_aniso_U_33
_atom_site_aniso_U_23
_atom_site_aniso_U_13
_atom_site_aniso_U_12
C1 0.0179(12) 0.0151(11) 0.0220(12) -0.0018(9) -0.0031(9) -0.0041(9)
C2 0.0231(13) 0.0144(11) 0.0246(13) -0.0063(9) -0.0042(10) -0.0035(10)
C3 0.0171(12) 0.0180(12) 0.0282(13) -0.0077(10) -0.0014(10) 0.0007(10)
C4 0.0167(12) 0.0192(12) 0.0221(12) -0.0025(9) -0.0030(9) -0.0030(10)
C5 0.0128(11) 0.0216(12) 0.0319(14) -0.0047(10) -0.0012(10) -0.0010(10)
C6 0.0133(11) 0.0227(13) 0.0323(14) -0.0027(10) -0.0046(10) -0.0040(10)
C7 0.0143(11) 0.0146(11) 0.0241(12) -0.0008(9) -0.0048(9) -0.0033(9)
C8 0.0155(11) 0.0150(11) 0.0213(12) -0.0027(9) -0.0029(9) -0.0032(9)
C9 0.0180(12) 0.0128(11) 0.0266(13) -0.0086(9) -0.0049(10) -0.0053(9)
C10 0.0156(11) 0.0195(12) 0.0222(12) -0.0026(9) -0.0002(9) -0.0082(9)
C11 0.0481(17) 0.0259(14) 0.0238(14) -0.0025(11) -0.0071(12) -0.0148(13)
C12 0.104(3) 0.0362(17) 0.0237(15) 0.0034(13) -0.0275(17) -0.0228(18)
C13 0.087(3) 0.0273(15) 0.0334(16) 0.0103(13) -0.0303(17) -0.0161(16)
C14 0.0354(15) 0.0190(12) 0.0279(14) 0.0033(10) -0.0101(11) -0.0105(11)
C15 0.0154(11) 0.0141(11) 0.0247(12) 0.0016(9) -0.0080(9) -0.0031(9)
C16 0.0280(13) 0.0172(12) 0.0321(14) 0.0013(10) -0.0109(11) -0.0091(10)
C17 0.0366(16) 0.0246(14) 0.0378(16) 0.0068(12) -0.0058(12) -0.0180(12)
C18 0.0304(14) 0.0305(14) 0.0295(14) 0.0042(11) 0.0003(11) -0.0132(12)
C19 0.0226(13) 0.0204(12) 0.0257(13) -0.0006(10) -0.0027(10) -0.0065(10)
C20 0.0119(11) 0.0170(12) 0.0353(14) -0.0033(10) -0.0085(10) -0.0046(9)
C21 0.0182(12) 0.0165(12) 0.0323(14) -0.0044(10) -0.0068(10) -0.0053(10)
C22 0.0205(13) 0.0226(13) 0.0503(17) -0.0002(12) -0.0113(12) -0.0095(11)
C23 0.0308(15) 0.0215(14) 0.0579(19) 0.0052(13) -0.0148(13) -0.0143(12)
C24 0.0293(14) 0.0173(13) 0.0476(17) 0.0023(11) -0.0150(12) -0.0066(11)
C25 0.0210(13) 0.0189(12) 0.0390(15) -0.0021(11) -0.0118(11) -0.0048(10)
C26 0.0194(12) 0.0125(11) 0.0310(13) -0.0065(10) -0.0075(10) -0.0035(9)
C27 0.0220(13) 0.0240(13) 0.0397(16) -0.0061(11) -0.0121(11) -0.0052(11)
C28 0.0366(16) 0.0400(16) 0.0357(16) -0.0072(13) -0.0188(13) -0.0104(13)
C29 0.0374(16) 0.0454(17) 0.0290(15) -0.0079(13) -0.0088(12) -0.0165(14)
C30 0.0238(13) 0.0343(15) 0.0314(15) -0.0108(11) -0.0039(11) -0.0108(11)
C31 0.0145(11) 0.0149(11) 0.0303(13) -0.0057(10) -0.0068(10) -0.0043(9)
C32 0.0197(12) 0.0191(12) 0.0360(14) -0.0065(10) -0.0113(10) -0.0066(10)
C33 0.0240(13) 0.0177(13) 0.0551(18) -0.0107(12) -0.0215(13) -0.0003(11)
C34 0.0183(13) 0.0325(15) 0.058(2) -0.0280(14) -0.0115(13) 0.0029(11)
C35 0.0209(13) 0.0409(16) 0.0365(15) -0.0211(13) -0.0008(11) -0.0092(12)
C36 0.0182(12) 0.0232(13) 0.0322(14) -0.0092(10) -0.0057(10) -0.0079(10)
C37 0.0205(12) 0.0183(12) 0.0258(13) -0.0090(10) -0.0031(10) -0.0022(10)
C38 0.0255(14) 0.0252(14) 0.0507(18) -0.0135(12) -0.0138(13) -0.0039(11)
C39 0.0284(15) 0.0409(17) 0.0508(18) -0.0233(14) -0.0238(14) 0.0051(13)
C40 0.0268(14) 0.0382(16) 0.0230(13) -0.0094(11) -0.0109(11) 0.0117(12)
C41 0.0220(13) 0.0274(14) 0.0247(13) 0.0013(11) -0.0033(10) -0.0004(11)
C42 0.0193(12) 0.0237(13) 0.0234(13) -0.0028(10) -0.0075(10) -0.0042(10)
C43 0.0275(14) 0.0076(11) 0.0411(15) 0.0011(10) -0.0111(11) -0.0003(10)
C44 0.0300(14) 0.0144(12) 0.0483(17) 0.0060(11) -0.0126(12) -0.0041(11)
C45 0.0283(15) 0.0166(13) 0.072(2) 0.0120(13) -0.0140(14) -0.0062(11)
C46 0.0373(17) 0.0206(14) 0.085(3) 0.0112(15) -0.0360(17) -0.0083(13)
C47 0.0449(18) 0.0259(15) 0.059(2) 0.0049(14) -0.0317(16) -0.0040(13)
C48 0.0353(15) 0.0164(13) 0.0434(16) 0.0008(11) -0.0178(13) -0.0005(11)
C49 0.0269(14) 0.0269(14) 0.0288(14) -0.0083(11) -0.0088(11) -0.0070(11)
C50 0.0305(15) 0.0342(15) 0.0378(16) -0.0092(12) -0.0104(12) -0.0025(12)
C51 0.0354(17) 0.054(2) 0.0461(19) -0.0216(16) -0.0070(14) 0.0064(15)
C52 0.0408(18) 0.072(2) 0.0319(17) -0.0160(16) 0.0031(14) -0.0130(17)
C53 0.055(2) 0.054(2) 0.0306(16) -0.0062(14) 0.0005(14) -0.0202(17)
C54 0.0464(18) 0.0331(16) 0.0310(15) -0.0062(12) -0.0025(13) -0.0106(14)
C55 0.0467(17) 0.0187(13) 0.0199(13) -0.0001(10) -0.0002(11) -0.0135(12)
C56 0.072(2) 0.0395(17) 0.0313(16) -0.0078(13) 0.0078(15) -0.0384(17)
C57 0.128(4) 0.054(2) 0.0300(17) -0.0088(16) 0.012(2) -0.070(3)
C58 0.163(5) 0.0270(17) 0.0194(15) -0.0041(13) 0.012(2) -0.053(2)
C59 0.105(3) 0.0174(14) 0.0220(15) -0.0006(11) 0.0084(16) -0.0029(17)
C60 0.0550(19) 0.0171(13) 0.0224(13) 0.0031(10) -0.0012(12) -0.0053(12)
C70 0.0369(17) 0.050(2) 0.0339(16) -0.0003(14) -0.0067(13) 0.0041(15)
C71 0.060(2) 0.0346(17) 0.0410(18) -0.0129(14) -0.0047(16) -0.0018(15)
C72 0.0420(18) 0.060(2) 0.0354(17) -0.0086(15) -0.0091(14) -0.0165(16)
C73 0.0348(16) 0.0466(19) 0.0423(18) -0.0023(14) -0.0107(14) -0.0015(14)
C74 0.052(2) 0.0340(17) 0.0466(19) -0.0046(14) -0.0141(15) -0.0053(15)
C75 0.0437(18) 0.0498(19) 0.0385(17) -0.0057(14) -0.0164(14) -0.0107(15)
C76 0.055(2) 0.046(2) 0.062(2) 0.0265(18) -0.0154(18) -0.0094(17)
C77 0.061(2) 0.0444(19) 0.0444(19) -0.0028(15) -0.0059(16) -0.0201(17)
C78 0.061(2) 0.053(2) 0.045(2) 0.0040(16) -0.0016(17) -0.0157(18)
C79 0.045(2) 0.076(3) 0.048(2) 0.0052(19) 0.0002(17) 0.001(2)
C80 0.040(2) 0.071(3) 0.088(3) -0.019(2) -0.023(2) 0.007(2)
C81 0.0361(19) 0.0348(19) 0.110(3) -0.001(2) 0.001(2) -0.0104(15)
B1 0.0273(15) 0.0143(13) 0.0286(15) -0.0029(11) -0.0053(12) -0.0068(11)
N1 0.0141(9) 0.0149(10) 0.0236(10) -0.0049(8) -0.0026(8) -0.0037(8)
N2 0.0142(10) 0.0141(9) 0.0244(10) -0.0032(8) -0.0035(8) -0.0037(8)
N3 0.0181(10) 0.0171(10) 0.0226(10) -0.0004(8) -0.0035(8) -0.0081(8)
N4 0.0156(10) 0.0151(10) 0.0238(10) 0.0000(8) -0.0042(8) -0.0043(8)
N5 0.0173(10) 0.0160(10) 0.0334(12) -0.0024(8) -0.0073(9) -0.0054(8)
N6 0.0192(10) 0.0192(10) 0.0299(12) -0.0069(8) -0.0062(9) -0.0060(8)
F1 0.0233(7) 0.0158(7) 0.0330(8) -0.0102(6) -0.0055(6) -0.0065(6)
F2 0.0128(7) 0.0221(7) 0.0411(8) -0.0038(6) -0.0080(6) -0.0063(6)
F3 0.0511(12) 0.0716(15) 0.0642(14) -0.0048(11) -0.0154(10) 0.0179(11)
F4 0.0648(14) 0.0829(16) 0.0701(14) -0.0120(12) -0.0373(12) -0.0168(12)
F7 0.113(2) 0.139(3) 0.091(2) 0.071(2) -0.0417(18) -0.053(2)
Cu1 0.01287(14) 0.01308(14) 0.02459(16) -0.00509(11) -0.00343(11) -0.00323(11)
Cu2 0.01169(14) 0.01417(15) 0.02904(17) -0.00549(11) -0.00484(11) -0.00274(11)
F5 0.062(4) 0.106(6) 0.204(9) -0.092(6) -0.063(5) 0.001(4)
F6 0.032(3) 0.116(6) 0.206(9) -0.111(6) -0.007(4) 0.000(3)
C82 0.052(6) 0.063(7) 0.038(5) -0.008(5) -0.014(4) -0.025(6)
C83 0.113(14) 0.022(7) 0.072(9) 0.022(5) 0.015(8) -0.001(7)
C84 0.092(19) 0.027(5) 0.097(17) -0.023(8) 0.065(13) -0.027(8)
C85 0.031(5) 0.046(8) 0.043(7) 0.015(6) 0.018(5) 0.005(5)
C86 0.035(5) 0.041(5) 0.049(5) -0.010(4) -0.008(3) -0.004(4)
C87 0.028(4) 0.046(5) 0.056(5) -0.026(4) -0.011(3) 0.006(3)
F5A 0.180(8) 0.095(6) 0.478(19) 0.008(8) -0.240(11) -0.043(6)
F6A 0.100(6) 0.354(16) 0.244(11) 0.105(11) 0.084(6) -0.031(8)
C82A 0.041(5) 0.066(7) 0.101(9) 0.001(6) -0.041(6) -0.018(4)
C83A 0.067(8) 0.050(10) 0.020(4) -0.014(6) -0.007(5) 0.022(7)
C84A 0.084(13) 0.18(2) 0.048(8) 0.007(10) -0.004(8) -0.096(15)
C85A 0.16(2) 0.057(9) 0.21(2) -0.038(12) -0.128(19) -0.005(11)
C86A 0.113(10) 0.121(11) 0.105(10) -0.083(9) -0.051(8) 0.030(8)
C87A 0.034(4) 0.133(8) 0.053(5) -0.002(5) 0.017(3) -0.024(5)
F8 0.0475(17) 0.0456(17) 0.157(3) 0.0142(18) -0.0014(18) -0.0248(14)
F8A 0.086(9) 0.099(9) 0.059(7) 0.011(6) -0.016(6) -0.048(7)

loop_
_atom_type_symbol
_atom_type_description
_atom_type_scat_dispersion_real
_atom_type_scat_dispersion_imag
_atom_type_scat_source
C C 0.0033 0.0016 'International Tables Vol C Tables 4.2.6.8 and 6.1.1.4'
H H 0.0000 0.0000 'International Tables Vol C Tables 4.2.6.8 and 6.1.1.4'
B B 0.0013 0.0007 'International Tables Vol C Tables 4.2.6.8 and 6.1.1.4'
N N 0.0061 0.0033 'International Tables Vol C Tables 4.2.6.8 and 6.1.1.4'
F F 0.0171 0.0103 'International Tables Vol C Tables 4.2.6.8 and 6.1.1.4'
Cu Cu 0.3201 1.2651 'International Tables Vol C Tables 4.2.6.8 and 6.1.1.4'

loop_
_geom_angle_atom_site_label_1
_geom_angle_atom_site_label_2
_geom_angle_atom_site_label_3
_geom_angle
N1 C1 C2 124.1(2)
N1 C1 C9 115.7(2)
C2 C1 C9 120.1(2)
C3 C2 C1 118.4(2)
C3 C2 H2 120.8
C1 C2 H2 120.8
C2 C3 C4 119.5(2)
C2 C3 H3 120.2
C4 C3 H3 120.2
C8 C4 C3 118.1(2)
C8 C4 C5 118.1(2)
C3 C4 C5 123.8(2)
C6 C5 C4 119.5(2)
C6 C5 H5 120.3
C4 C5 H5 120.3
C5 C6 C7 118.6(2)
C5 C6 H6 120.7
C7 C6 H6 120.7
N2 C7 C6 123.9(2)
N2 C7 C20 116.13(19)
C6 C7 C20 119.9(2)
N1 C8 N2 115.88(19)
N1 C8 C4 122.2(2)
N2 C8 C4 121.9(2)
F1 C9 C10 107.13(18)
F1 C9 C1 106.79(18)
C10 C9 C1 110.10(19)
F1 C9 C15 106.67(18)
C10 C9 C15 111.61(18)
C1 C9 C15 114.13(19)
N3 C10 C11 123.5(2)
N3 C10 C9 116.0(2)
C11 C10 C9 120.4(2)
C12 C11 C10 117.8(3)
C12 C11 H11 121.1
C10 C11 H11 121.1
C11 C12 C13 119.5(3)
C11 C12 H12 120.2
C13 C12 H12 120.2
C14 C13 C12 119.0(3)
C14 C13 H13 120.5
C12 C13 H13 120.5
N3 C14 C13 122.5(2)
N3 C14 H14 118.7
C13 C14 H14 118.7
N4 C15 C16 122.8(2)
N4 C15 C9 116.5(2)
C16 C15 C9 120.7(2)
C17 C16 C15 118.5(2)
C17 C16 H16 120.8
C15 C16 H16 120.8
C18 C17 C16 119.0(2)
C18 C17 H17 120.5
C16 C17 H17 120.5
C19 C18 C17 118.8(2)
C19 C18 H18 120.6
C17 C18 H18 120.6
N4 C19 C18 122.9(2)
N4 C19 H19 118.6
C18 C19 H19 118.6
F2 C20 C26 107.00(19)
F2 C20 C7 106.48(18)
C26 C20 C7 110.48(19)
F2 C20 C21 106.96(18)
C26 C20 C21 110.94(19)
C7 C20 C21 114.5(2)
N5 C21 C22 122.9(2)
N5 C21 C20 116.6(2)
C22 C21 C20 120.4(2)
C21 C22 C23 118.5(2)
C21 C22 H22 120.8
C23 C22 H22 120.8
C24 C23 C22 119.7(2)
C24 C23 H23 120.1
C22 C23 H23 120.1
C23 C24 C25 118.2(2)
C23 C24 H24 120.9
C25 C24 H24 120.9
N5 C25 C24 123.2(2)
N5 C25 H25 118.4
C24 C25 H25 118.4
N6 C26 C27 123.2(2)
N6 C26 C20 116.1(2)
C27 C26 C20 120.7(2)
C28 C27 C26 118.2(2)
C28 C27 H27 120.9
C26 C27 H27 120.9
C27 C28 C29 119.4(3)
C27 C28 H28 120.3
C29 C28 H28 120.3
C30 C29 C28 118.6(3)
C30 C29 H29 120.7
C28 C29 H29 120.7
N6 C30 C29 123.1(3)
N6 C30 H30 118.4
C29 C30 H30 118.4
C32 C31 C36 114.3(2)
C32 C31 Cu2 114.91(17)
C36 C31 Cu2 116.26(17)
C32 C31 Cu1 115.71(17)
C36 C31 Cu1 116.82(17)
Cu2 C31 Cu1 72.65(8)
C33 C32 C31 123.0(3)
C33 C32 H32 118.5
C31 C32 H32 118.5
C34 C33 C32 120.2(3)
C34 C33 H33 119.9
C32 C33 H33 119.9
C33 C34 C35 119.5(2)
C33 C34 H34 120.2
C35 C34 H34 120.2
C34 C35 C36 120.1(3)
C34 C35 H35 119.9
C36 C35 H35 119.9
C35 C36 C31 122.9(3)
C35 C36 H36 118.5
C31 C36 H36 118.5
C42 C37 C38 114.3(2)
C42 C37 B1 124.3(2)
C38 C37 B1 121.3(2)
C39 C38 C37 123.1(3)
C39 C38 H38 118.5
C37 C38 H38 118.5
C40 C39 C38 120.6(2)
C40 C39 H39 119.7
C38 C39 H39 119.7
C39 C40 C41 118.4(3)
C39 C40 H40 120.8
C41 C40 H40 120.8
C40 C41 C42 120.6(3)
C40 C41 H41 119.7
C42 C41 H41 119.7
C41 C42 C37 123.0(2)
C41 C42 H42 118.5
C37 C42 H42 118.5
C48 C43 C44 114.5(3)
C48 C43 B1 122.7(2)
C44 C43 B1 122.7(2)
C45 C44 C43 122.5(3)
C45 C44 H44 118.7
C43 C44 H44 118.7
C46 C45 C44 120.8(3)
C46 C45 H45 119.6
C44 C45 H45 119.6
C47 C46 C45 118.4(3)
C47 C46 H46 120.8
C45 C46 H46 120.8
C46 C47 C48 120.7(3)
C46 C47 H47 119.7
C48 C47 H47 119.7
C47 C48 C43 123.1(3)
C47 C48 H48 118.4
C43 C48 H48 118.4
C50 C49 C54 115.0(3)
C50 C49 B1 123.1(2)
C54 C49 B1 121.8(2)
C49 C50 C51 122.4(3)
C49 C50 H50 118.8
C51 C50 H50 118.8
C52 C51 C50 120.4(3)
C52 C51 H51 119.8
C50 C51 H51 119.8
C51 C52 C53 118.9(3)
C51 C52 H52 120.5
C53 C52 H52 120.5
C52 C53 C54 120.0(3)
C52 C53 H53 120.0
C54 C53 H53 120.0
C53 C54 C49 123.2(3)
C53 C54 H54 118.4
C49 C54 H54 118.4
C60 C55 C56 115.2(3)
C60 C55 B1 122.9(2)
C56 C55 B1 121.8(3)
C57 C56 C55 122.9(4)
C57 C56 H56 118.6
C55 C56 H56 118.6
C58 C57 C56 120.0(4)
C58 C57 H57 120.0
C56 C57 H57 120.0
C59 C58 C57 119.2(3)
C59 C58 H58 120.4
C57 C58 H58 120.4
C58 C59 C60 120.3(3)
C58 C59 H59 119.9
C60 C59 H59 119.9
C55 C60 C59 122.4(3)
C55 C60 H60 118.8
C59 C60 H60 118.8
F3 C70 C75 118.9(3)
F3 C70 C71 120.9(3)
C75 C70 C71 120.2(3)
C70 C71 C72 119.3(3)
C70 C71 H71 120.3
C72 C71 H71 120.3
C73 C72 C71 120.0(3)
C73 C72 H72 120.0
C71 C72 H72 120.0
C72 C73 C74 120.2(3)
C72 C73 H73 119.9
C74 C73 H73 119.9
C75 C74 C73 119.0(3)
C75 C74 H74 120.5
C73 C74 H74 120.5
C70 C75 F4 118.5(3)
C70 C75 C74 121.2(3)
F4 C75 C74 120.3(3)
F7 C76 C77 120.1(4)
F7 C76 C81 118.3(4)
C77 C76 C81 121.4(3)
C76 C77 C78 117.8(4)
C76 C77 H77 121.1
C78 C77 H77 121.1
C79 C78 C77 121.1(4)
C79 C78 H78 119.4
C77 C78 H78 119.4
C78 C79 C80 121.2(4)
C78 C79 H79 119.4
C80 C79 H79 119.4
C79 C80 C81 119.0(4)
C79 C80 H80 120.5
C81 C80 H80 120.5
C80 C81 C76 119.3(4)
C80 C81 H81 120.4
C76 C81 H81 120.4
C49 B1 C43 109.0(2)
C49 B1 C55 109.7(2)
C43 B1 C55 109.7(2)
C49 B1 C37 108.9(2)
C43 B1 C37 112.0(2)
C55 B1 C37 107.5(2)
C1 N1 C8 117.61(19)
C1 N1 Cu1 119.23(15)
C8 N1 Cu1 123.16(15)
C7 N2 C8 117.97(19)
C7 N2 Cu2 118.97(15)
C8 N2 Cu2 123.06(15)
C14 N3 C10 117.5(2)
C14 N3 Cu1 124.69(16)
C10 N3 Cu1 116.94(16)
C19 N4 C15 118.0(2)
C19 N4 Cu1 124.25(16)
C15 N4 Cu1 117.46(15)
C21 N5 C25 117.5(2)
C21 N5 Cu2 116.71(16)
C25 N5 Cu2 125.55(16)
C30 N6 C26 117.5(2)
C30 N6 Cu2 125.69(17)
C26 N6 Cu2 116.57(16)
C31 Cu1 N1 142.02(8)
C31 Cu1 N4 118.83(9)
N1 Cu1 N4 88.67(7)
C31 Cu1 N3 118.87(9)
N1 Cu1 N3 87.55(7)
N4 Cu1 N3 84.08(7)
C31 Cu1 Cu2 53.55(6)
N1 Cu1 Cu2 88.47(5)
N4 Cu1 Cu2 138.42(5)
N3 Cu1 Cu2 137.19(5)
C31 Cu2 N2 143.20(8)
C31 Cu2 N5 116.36(9)
N2 Cu2 N5 89.75(8)
C31 Cu2 N6 118.50(9)
N2 Cu2 N6 87.44(8)
N5 Cu2 N6 85.13(8)
C31 Cu2 Cu1 53.80(6)
N2 Cu2 Cu1 89.41(5)
N5 Cu2 Cu1 139.05(6)
N6 Cu2 Cu1 135.70(6)
C83 C82 F5 107.7(14)
C83 C82 C87 132.4(15)
F5 C82 C87 119.0(10)
C83 C82 C84 42.4(12)
F5 C82 C84 147.2(10)
C87 C82 C84 93.3(8)
C82 C83 C84 101.3(18)
C82 C83 H83 129.4
C84 C83 H83 129.4
C83 C84 C85 124(2)
C83 C84 C82 36.3(12)
C85 C84 C82 93.5(13)
C83 C84 H84 117.8
C85 C84 H84 117.8
C82 C84 H84 143.1
C86 C85 C84 119(2)
C86 C85 H85 120.7
C84 C85 H85 120.7
C87 C86 C85 112.6(13)
C87 C86 H86 123.7
C85 C86 H86 123.7
C86 C87 F6 120.5(7)
C86 C87 C82 120.9(8)
F6 C87 C82 118.5(8)
C87A C82A F5A 118.6(12)
C87A C82A C83A 112.5(9)
F5A C82A C83A 128.6(12)
C84A C83A C82A 116.0(10)
C84A C83A H83A 122.0
C82A C83A H83A 122.0
C85A C84A C83A 122.1(17)
C85A C84A H84A 119.0
C83A C84A H84A 119.0
C84A C85A C86A 117.3(15)
C84A C85A H85A 121.4
C86A C85A H85A 121.4
C87A C86A C85A 127.1(11)
C87A C86A H86A 116.5
C85A C86A H86A 116.5
C82A C87A C86A 122.9(9)
C82A C87A F6A 115.6(12)
C86A C87A F6A 121.3(12)

loop_
_geom_bond_atom_site_label_1
_geom_bond_atom_site_label_2
_geom_bond_distance
C1 N1 1.325(3)
C1 C2 1.411(3)
C1 C9 1.527(3)
C2 C3 1.361(3)
C2 H2 0.9500
C3 C4 1.411(3)
C3 H3 0.9500
C4 C8 1.410(3)
C4 C5 1.412(3)
C5 C6 1.365(4)
C5 H5 0.9500
C6 C7 1.408(3)
C6 H6 0.9500
C7 N2 1.319(3)
C7 C20 1.531(3)
C8 N1 1.363(3)
C8 N2 1.370(3)
C9 F1 1.390(2)
C9 C10 1.527(3)
C9 C15 1.530(3)
C10 N3 1.342(3)
C10 C11 1.383(4)
C11 C12 1.378(4)
C11 H11 0.9500
C12 C13 1.380(4)
C12 H12 0.9500
C13 C14 1.379(4)
C13 H13 0.9500
C14 N3 1.342(3)
C14 H14 0.9500
C15 N4 1.343(3)
C15 C16 1.388(3)
C16 C17 1.386(4)
C16 H16 0.9500
C17 C18 1.383(4)
C17 H17 0.9500
C18 C19 1.382(4)
C18 H18 0.9500
C19 N4 1.338(3)
C19 H19 0.9500
C20 F2 1.390(3)
C20 C26 1.531(4)
C20 C21 1.533(3)
C21 N5 1.342(3)
C21 C22 1.377(4)
C22 C23 1.383(4)
C22 H22 0.9500
C23 C24 1.375(4)
C23 H23 0.9500
C24 C25 1.378(4)
C24 H24 0.9500
C25 N5 1.347(3)
C25 H25 0.9500
C26 N6 1.343(3)
C26 C27 1.383(4)
C27 C28 1.380(4)
C27 H27 0.9500
C28 C29 1.381(4)
C28 H28 0.9500
C29 C30 1.379(4)
C29 H29 0.9500
C30 N6 1.337(3)
C30 H30 0.9500
C31 C32 1.415(3)
C31 C36 1.416(4)
C31 Cu2 2.016(2)
C31 Cu1 2.023(2)
C32 C33 1.389(4)
C32 H32 0.9500
C33 C34 1.376(4)
C33 H33 0.9500
C34 C35 1.379(4)
C34 H34 0.9500
C35 C36 1.391(4)
C35 H35 0.9500
C36 H36 0.9500
C37 C42 1.396(4)
C37 C38 1.411(4)
C37 B1 1.664(4)
C38 C39 1.386(4)
C38 H38 0.9500
C39 C40 1.375(5)
C39 H39 0.9500
C40 C41 1.379(4)
C40 H40 0.9500
C41 C42 1.395(4)
C41 H41 0.9500
C42 H42 0.9500
C43 C48 1.404(4)
C43 C44 1.409(4)
C43 B1 1.650(4)
C44 C45 1.397(4)
C44 H44 0.9500
C45 C46 1.382(5)
C45 H45 0.9500
C46 C47 1.377(5)
C46 H46 0.9500
C47 C48 1.392(4)
C47 H47 0.9500
C48 H48 0.9500
C49 C50 1.395(4)
C49 C54 1.399(4)
C49 B1 1.646(4)
C50 C51 1.398(4)
C50 H50 0.9500
C51 C52 1.375(5)
C51 H51 0.9500
C52 C53 1.379(5)
C52 H52 0.9500
C53 C54 1.386(4)
C53 H53 0.9500
C54 H54 0.9500
C55 C60 1.394(4)
C55 C56 1.398(4)
C55 B1 1.659(4)
C56 C57 1.395(4)
C56 H56 0.9500
C57 C58 1.373(6)
C57 H57 0.9500
C58 C59 1.371(6)
C58 H58 0.9500
C59 C60 1.402(4)
C59 H59 0.9500
C60 H60 0.9500
C70 F3 1.357(4)
C70 C75 1.360(5)
C70 C71 1.369(5)
C71 C72 1.383(5)
C71 H71 0.9500
C72 C73 1.372(5)
C72 H72 0.9500
C73 C74 1.380(5)
C73 H73 0.9500
C74 C75 1.364(5)
C74 H74 0.9500
C75 F4 1.362(4)
C76 F7 1.319(4)
C76 C77 1.358(5)
C76 C81 1.378(6)
C77 C78 1.368(5)
C77 H77 0.9500
C78 C79 1.343(6)
C78 H78 0.9500
C79 C80 1.356(6)
C79 H79 0.9500
C80 C81 1.367(6)
C80 H80 0.9500
C81 H81 0.9500
N1 Cu1 2.0952(19)
N2 Cu2 2.0740(19)
N3 Cu1 2.138(2)
N4 Cu1 2.1215(19)
N5 Cu2 2.124(2)
N6 Cu2 2.144(2)
Cu1 Cu2 2.3927(4)
F5 C82 1.341(13)
F6 C87 1.352(9)
C82 C83 1.22(3)
C82 C87 1.405(13)
C82 C84 2.03(3)
C83 C84 1.39(3)
C83 H83 0.9500
C84 C85 1.41(3)
C84 H84 0.9500
C85 C86 1.347(17)
C85 H85 0.9500
C86 C87 1.301(11)
C86 H86 0.9500
F5A C82A 1.323(12)
F6A C87A 1.324(9)
C82A C87A 1.267(14)
C82A C83A 1.55(2)
C83A C84A 1.449(19)
C83A H83A 0.9500
C84A C85A 1.18(2)
C84A H84A 0.9500
C85A C86A 1.35(2)
C85A H85A 0.9500
C86A C87A 1.299(17)
C86A H86A 0.9500
